data_7237248
loop_
_publ_author_name
'Prasad, Ram R. R.'
'Seidner, Sarah E.'
'Cordes, David B.'
'Lozinska, Magdalena M.'
'Dawson, Daniel M.'
'Thompson, Megan J.'
'D\"uren, Tina'
'Chakarova, Kristina K.'
'Mihaylov, Mihail Y.'
'Hadjiivanov, Konstantin I.'
'Hoffmann, Frank'
'Slawin, Alexandra M. Z.'
'Ashbrook, Sharon E.'
'Clarke, Matthew L.'
'Wright, Paul A.'

_publ_section_title
;
 STA-27, a porous Lewis acidic scandium MOF with an unexpected topology
 type prepared with 2,3,5,6-tetrakis(4-carboxyphenyl)pyrazine
;
_journal_issue 10
_journal_name_full 'Journal of Materials Chemistry A'
_journal_page_first 5685
_journal_paper_doi 10.1039/C8TA10610J
_journal_volume 7
_journal_year 2019
_chemical_formula_moiety 'C34 H18 N2 O14 Sc2'
_chemical_formula_sum 'C34 H18 N2 O14 Sc2'
_chemical_formula_weight 768.43
_space_group_crystal_system orthorhombic
_space_group_IT_number 53
_space_group_name_Hall '-P 2ac 2'
_space_group_name_H-M_alt 'P m n a'
_atom_sites_solution_hydrogens geom
_atom_sites_solution_primary direct
_atom_sites_solution_secondary difmap
_audit_creation_date 2018-10-26
_audit_creation_method 'by CrystalStructure 4.3'
_audit_update_record
;
2018-10-29 deposited with the CCDC.
2019-01-23 downloaded from the CCDC.
;
_cell_angle_alpha 90.0000
_cell_angle_beta 90.0000
_cell_angle_gamma 90.0000
_cell_formula_units_Z 2
_cell_length_a 32.741(4)
_cell_length_b 7.797(3)
_cell_length_c 8.763(3)
_cell_measurement_reflns_used 400
_cell_measurement_temperature 173
_cell_measurement_theta_max 56.45
_cell_measurement_theta_min 2.71
_cell_volume 2237.0(12)
_computing_cell_refinement 'CrysAlisPro 1.171.38.46 (Rigaku OD, 2015)'
_computing_data_collection 'CrysAlisPro 1.171.38.46 (Rigaku OD, 2015)'
_computing_data_reduction 'CrysAlisPro 1.171.38.46 (Rigaku OD, 2015)'
_computing_molecular_graphics 'CrystalStructure 4.3'
_computing_publication_material 'CrystalStructure 4.3 (Rigaku, 2018)'
_computing_structure_refinement 'SHELXL Version 2018/3 (Sheldrick, 2008)'
_computing_structure_solution 'SHELXT Version 2018/2 (Sheldrick, 2014)'
_diffrn_ambient_temperature 173
_diffrn_detector_area_resol_mean 5.811
_diffrn_measured_fraction_theta_full 0.987
_diffrn_measured_fraction_theta_max 0.975
_diffrn_measurement_device_type 'Rigaku XtaLAB P100'
_diffrn_measurement_method \w
_diffrn_radiation_type 'Cu K\a'
_diffrn_radiation_wavelength 1.54184
_diffrn_reflns_av_R_equivalents 0.5507
_diffrn_reflns_av_unetI/netI 0.1527
_diffrn_reflns_Laue_measured_fraction_full 0.987
_diffrn_reflns_Laue_measured_fraction_max 0.975
_diffrn_reflns_limit_h_max 10
_diffrn_reflns_limit_h_min -6
_diffrn_reflns_limit_k_max 38
_diffrn_reflns_limit_k_min -39
_diffrn_reflns_limit_l_max 9
_diffrn_reflns_limit_l_min -9
_diffrn_reflns_number 18806
_diffrn_reflns_point_group_measured_fraction_full 0.987
_diffrn_reflns_point_group_measured_fraction_max 0.975
_diffrn_reflns_theta_full 67.684
_diffrn_reflns_theta_max 68.585
_diffrn_reflns_theta_min 2.699
_diffrn_standards_number 0
_exptl_absorpt_coefficient_mu 3.090
_exptl_absorpt_correction_T_max 0.970
_exptl_absorpt_correction_T_min 0.050
_exptl_absorpt_correction_type multi-scan
_exptl_absorpt_process_details
;
CrysAlisPro 1.171.38.46 (Rigaku Oxford Diffraction, 2015)
Empirical absorption correction using spherical harmonics,
 implemented in SCALE3 ABSPACK scaling algorithm.
;
_exptl_crystal_colour colourless
_exptl_crystal_density_diffrn 1.141
_exptl_crystal_density_method 'not measured'
_exptl_crystal_description plate
_exptl_crystal_F_000 780.00
_exptl_crystal_recrystallization_method 'Heating of existing crystals of STA-27 to 498K'
_exptl_crystal_size_max 0.060
_exptl_crystal_size_mid 0.030
_exptl_crystal_size_min 0.010
_refine_diff_density_max 0.97
_refine_diff_density_min -0.35
_refine_ls_extinction_method none
_refine_ls_goodness_of_fit_ref 0.968
_refine_ls_hydrogen_treatment constr
_refine_ls_number_parameters 121
_refine_ls_number_reflns 2063
_refine_ls_number_restraints 15
_refine_ls_R_factor_all 0.2885
_refine_ls_R_factor_gt 0.1479
_refine_ls_shift/su_max 0.000
_refine_ls_structure_factor_coef Fsqd
_refine_ls_weighting_details 'w = 1/[\s^2^(Fo^2^)+(0.2000P)^2^] where P=(Fo^2^+2Fc^2^)/3'
_refine_ls_weighting_scheme calc
_refine_ls_wR_factor_gt 0.3396
_refine_ls_wR_factor_ref 0.4332
_reflns_Friedel_coverage 0.000
_reflns_number_gt 574
_reflns_number_total 2063
_reflns_threshold_expression F^2^>2.0\s(F^2^)
_cod_data_source_file c8ta10610j2.cif
_cod_data_source_block STA-27-C
_cod_original_sg_symbol_H-M Pmna
_cod_database_code 7237248

loop_
_space_group_symop_id
_space_group_symop_operation_xyz
1 +X,+Y,+Z
2 +X,-Y,-Z
3 1/2-X,+Y,1/2-Z
4 1/2-X,-Y,1/2+Z
5 -X,-Y,-Z
6 -X,+Y,+Z
7 -1/2+X,-Y,-1/2+Z
8 -1/2+X,+Y,-1/2-Z

loop_
_atom_site_label
_atom_site_type_symbol
_atom_site_fract_x
_atom_site_fract_y
_atom_site_fract_z
_atom_site_U_iso_or_equiv
_atom_site_adp_type
_atom_site_occupancy
_atom_site_site_symmetry_order
_atom_site_calc_flag
_atom_site_refinement_flags_posn
_atom_site_refinement_flags_adp
_atom_site_refinement_flags_occupancy
Sc1 Sc 0.25916(8) 0.500000 0.500000 0.0975(16) Uani 1 2 d S T P
O9 O 0.3062(2) 0.3946(14) 0.6267(11) 0.102(3) Uani 1 1 d . . .
O10 O 0.2865(3) 0.3926(13) 0.8671(10) 0.108(3) Uani 1 1 d . . .
O11 O 0.2595(3) 0.2777(15) 0.3704(13) 0.130(4) Uani 1 1 d D . .
O12 O 0.250000 0.023(3) 0.250000 0.330(19) Uani 1 2 d DS T P
H12 H 0.243020 -0.012772 0.163469 0.396 Uiso 0.5 1 calc R U P
N2 N 0.500000 0.139(2) 0.907(2) 0.126(7) Uani 1 2 d S T P
C1 C 0.4654(3) 0.0697(16) 0.962(2) 0.116(6) Uani 1 1 d . . .
C3 C 0.4265(3) 0.158(2) 0.906(2) 0.105(5) Uani 1 1 d . . .
C4 C 0.4203(4) 0.198(2) 0.758(2) 0.127(6) Uani 1 1 d . . .
H4 H 0.441721 0.180746 0.686389 0.153 Uiso 1 1 calc R U .
C5 C 0.3823(4) 0.266(2) 0.707(2) 0.122(6) Uani 1 1 d . . .
H5 H 0.377263 0.289286 0.602295 0.146 Uiso 1 1 calc R U .
C6 C 0.3527(3) 0.2976(19) 0.818(2) 0.094(4) Uani 1 1 d . . .
C7 C 0.3597(3) 0.271(2) 0.971(2) 0.115(5) Uani 1 1 d . . .
H7 H 0.339496 0.299291 1.044460 0.138 Uiso 1 1 calc R U .
C8 C 0.3974(3) 0.2016(18) 1.015(2) 0.115(6) Uani 1 1 d . . .
H8 H 0.403135 0.184134 1.120132 0.138 Uiso 1 1 calc R U .
C9 C 0.3119(3) 0.3724(19) 0.7619(18) 0.084(4) Uani 1 1 d . . .
C11 C 0.250000 0.202(3) 0.250000 0.119(8) Uani 1 2 d DS T P

loop_
_atom_site_aniso_label
_atom_site_aniso_U_11
_atom_site_aniso_U_22
_atom_site_aniso_U_33
_atom_site_aniso_U_23
_atom_site_aniso_U_13
_atom_site_aniso_U_12
Sc1 0.0285(12) 0.122(3) 0.142(3) 0.002(3) 0.000 0.000
O9 0.042(4) 0.171(10) 0.092(6) 0.019(7) 0.004(4) 0.010(5)
O10 0.056(5) 0.141(9) 0.128(7) -0.005(7) -0.004(5) 0.018(6)
O11 0.054(5) 0.167(11) 0.169(10) -0.006(8) 0.001(6) 0.001(7)
O12 0.46(5) 0.130(15) 0.40(4) 0.000 -0.10(3) 0.000
N2 0.012(5) 0.134(15) 0.231(18) 0.066(14) 0.000 0.000
C1 0.031(5) 0.075(12) 0.243(18) 0.043(11) -0.008(9) 0.008(5)
C3 0.018(5) 0.113(13) 0.183(15) 0.015(12) -0.001(7) -0.006(6)
C4 0.027(6) 0.183(18) 0.171(15) 0.049(14) 0.010(7) 0.022(8)
C5 0.046(7) 0.152(15) 0.167(13) 0.032(11) 0.014(9) 0.020(8)
C6 0.029(5) 0.115(12) 0.139(12) 0.010(10) -0.001(7) 0.008(6)
C7 0.034(6) 0.160(15) 0.150(14) 0.020(13) 0.008(8) -0.003(7)
C8 0.036(6) 0.127(14) 0.183(14) 0.043(11) -0.003(8) 0.003(7)
C9 0.041(7) 0.120(12) 0.091(9) -0.006(10) 0.015(6) -0.006(7)
C11 0.052(12) 0.126(16) 0.179(18) 0.000 0.000(13) 0.000

loop_
_atom_type_symbol
_atom_type_description
_atom_type_scat_dispersion_real
_atom_type_scat_dispersion_imag
_atom_type_scat_source
C C 0.0181 0.0091
;
International Tables for Crystallography
(Vol. C, Tables 4.2.6.8 and 6.1.1.4)
;
H H 0.0000 0.0000
;
International Tables for Crystallography
(Vol. C, Table 6.1.1.4)
;
N N 0.0311 0.0180
;
International Tables for Crystallography
(Vol. C, Tables 4.2.6.8 and 6.1.1.4)
;
O O 0.0492 0.0322
;
International Tables for Crystallography
(Vol. C, Tables 4.2.6.8 and 6.1.1.4)
;
Sc Sc 0.3119 1.5331
;
International Tables for Crystallography
(Vol. C, Tables 4.2.6.8 and 6.1.1.4)
;

loop_
_geom_angle_atom_site_label_1
_geom_angle_atom_site_label_2
_geom_angle_atom_site_label_3
_geom_angle
_geom_angle_site_symmetry_1
_geom_angle_site_symmetry_3
O9 Sc1 O9 83.8(5) 2_566 .
O9 Sc1 O10 94.3(3) 2_566 4_564
O9 Sc1 O10 178.0(4) . 4_564
O9 Sc1 O10 178.0(4) 2_566 3_556
O9 Sc1 O10 94.3(3) . 3_556
O10 Sc1 O10 87.7(5) 4_564 3_556
O9 Sc1 O11 87.6(4) 2_566 2_566
O9 Sc1 O11 91.9(4) . 2_566
O10 Sc1 O11 88.5(4) 4_564 2_566
O10 Sc1 O11 91.9(4) 3_556 2_566
O9 Sc1 O11 91.9(4) 2_566 .
O9 Sc1 O11 87.6(4) . .
O10 Sc1 O11 91.9(4) 4_564 .
O10 Sc1 O11 88.5(4) 3_556 .
O11 Sc1 O11 179.3(6) 2_566 .
C9 O9 Sc1 134.1(8) . .
C9 O10 Sc1 160.9(10) . 3_556
C11 O11 Sc1 149.1(14) . .
C11 O12 H12 109.5 . .
C11 O12 H12 109.471(9) . 3
H12 O12 H12 141.1 . 3
C1 N2 C1 114.7(16) . 6_655
C1 C1 N2 122.1(8) 2_557 .
C1 C1 C3 123.5(7) 2_557 .
N2 C1 C3 113.9(11) . .
C4 C3 C8 120.2(13) . .
C4 C3 C1 122.4(13) . .
C8 C3 C1 117.4(15) . .
C3 C4 C5 121.1(14) . .
C3 C4 H4 119.4 . .
C5 C4 H4 119.4 . .
C6 C5 C4 116.9(15) . .
C6 C5 H5 121.6 . .
C4 C5 H5 121.6 . .
C7 C6 C5 122.7(12) . .
C7 C6 C9 121.0(12) . .
C5 C6 C9 116.2(14) . .
C6 C7 C8 118.3(15) . .
C6 C7 H7 120.9 . .
C8 C7 H7 120.9 . .
C3 C8 C7 120.4(16) . .
C3 C8 H8 119.8 . .
C7 C8 H8 119.8 . .
O9 C9 O10 126.8(12) . .
O9 C9 C6 120.2(12) . .
O10 C9 C6 112.8(13) . .
O11 C11 O11 123(2) . 3
O11 C11 O12 118.3(12) . .
O11 C11 O12 118.3(12) 3 .

loop_
_geom_bond_atom_site_label_1
_geom_bond_atom_site_label_2
_geom_bond_distance
_geom_bond_site_symmetry_2
Sc1 O9 2.069(9) 2_566
Sc1 O9 2.070(9) .
Sc1 O10 2.071(9) 4_564
Sc1 O10 2.071(9) 3_556
Sc1 O11 2.073(11) 2_566
Sc1 O11 2.073(11) .
O9 C9 1.211(14) .
O10 C9 1.253(13) .
O11 C11 1.250(12) .
O12 C11 1.392(18) .
O12 H12 0.8400 .
O12 H12 0.8400 3
N2 C1 1.344(14) .
N2 C1 1.344(14) 6_655
C1 C1 1.27(2) 2_557
C1 C3 1.532(16) .
C3 C4 1.349(18) .
C3 C8 1.390(19) .
C4 C5 1.426(18) .
C4 H4 0.9500 .
C5 C6 1.396(18) .
C5 H5 0.9500 .
C6 C7 1.369(19) .
C6 C9 1.539(17) .
C7 C8 1.404(17) .
C7 H7 0.9500 .
C8 H8 0.9500 .

loop_
_geom_torsion_atom_site_label_1
_geom_torsion_atom_site_label_2
_geom_torsion_atom_site_label_3
_geom_torsion_atom_site_label_4
_geom_torsion
_geom_torsion_site_symmetry_1
_geom_torsion_site_symmetry_4
C1 N2 C1 C1 -12(4) 6_655 2_557
C1 N2 C1 C3 176.1(13) 6_655 .
C1 C1 C3 C4 -125(3) 2_557 .
N2 C1 C3 C4 47(2) . .
C1 C1 C3 C8 57(3) 2_557 .
N2 C1 C3 C8 -131.6(17) . .
C8 C3 C4 C5 -8(3) . .
C1 C3 C4 C5 174.2(14) . .
C3 C4 C5 C6 3(3) . .
C4 C5 C6 C7 2(3) . .
C4 C5 C6 C9 179.5(14) . .
C5 C6 C7 C8 -3(2) . .
C9 C6 C7 C8 179.6(13) . .
C4 C3 C8 C7 7(2) . .
C1 C3 C8 C7 -175.2(13) . .
C6 C7 C8 C3 -1(2) . .
Sc1 O9 C9 O10 9(2) . .
Sc1 O9 C9 C6 -176.3(9) . .
Sc1 O10 C9 O9 -45(4) 3_556 .
Sc1 O10 C9 C6 140(2) 3_556 .
C7 C6 C9 O9 -179.8(15) . .
C5 C6 C9 O9 3(2) . .
C7 C6 C9 O10 -5(2) . .
C5 C6 C9 O10 178.1(14) . .
Sc1 O11 C11 O11 18.3(13) . 3
Sc1 O11 C11 O12 -161.7(13) . .
